data_7013251
loop_
_publ_author_name
'Vojt\<ech Kub\'i\<cek'
'Pavel Vojt\'i\<sek'
'Jakub Rudovsk\'y'
'Petr Hermann'
'Ivan Luke\<s'

_publ_section_title
;
 Complexes of divalent transition metal ions with
 bis(aminomethyl)phosphinic acid in aqueous solution and in the solid
 state
;
_journal_issue 20
_journal_name_full 'Dalton Trans.'
_journal_page_first 3927
_journal_page_last 3938
_journal_paper_doi 10.1039/b305844a
_journal_year 2003
_chemical_formula_sum 'C4 H20 N4 O6 P2 Zn'
_chemical_formula_weight 347.55
_chemical_name_common '(Zn(L)2)*2H2O (L = (H2NCH2)2P(O)OH )?'
_chemical_name_systematic
;
(Zn(L)2)*2H2O (L = (H2NCH2)2P(O)OH )?
;
_space_group_IT_number 14
_symmetry_cell_setting monoclinic
_symmetry_Int_Tables_number 14
_symmetry_space_group_name_Hall '-P 2ybc'
_symmetry_space_group_name_H-M 'P 1 21/c 1'
_atom_sites_solution_hydrogens geom
_atom_sites_solution_primary direct
_atom_sites_solution_secondary difmap
_audit_creation_method SHELXL-97
_cell_angle_alpha 90.00
_cell_angle_beta 90.3510(15)
_cell_angle_gamma 90.00
_cell_formula_units_Z 2
_cell_length_a 5.69900(10)
_cell_length_b 17.2390(3)
_cell_length_c 6.2940(2)
_cell_measurement_reflns_used 'all data (CCD)'
_cell_measurement_temperature 293(2)
_cell_measurement_theta_max 34.99
_cell_measurement_theta_min 3.45
_cell_volume 618.34(2)
_computing_cell_refinement 'COLLECT and DENZO'
_computing_data_collection 'COLLECT (Hooft, 1998) and DENZO (Otwinowski & Minor, 1997)'
_computing_data_reduction 'COLLECT and DENZO'
_computing_structure_refinement 'SHELXL-97 (Sheldrick, 1997)'
_computing_structure_solution 'SIR92 (Altomare et al., 1994)'
_diffrn_ambient_temperature 293(2)
_diffrn_detector_area_resol_mean 9.091
_diffrn_measured_fraction_theta_full 0.983
_diffrn_measured_fraction_theta_max 0.983
_diffrn_measurement_device_type 'Nonius KappaCCD area detector'
_diffrn_measurement_method '\f and \w scans to fill the Ewald sphere'
_diffrn_radiation_monochromator graphite
_diffrn_radiation_source 'fine-focus sealed tube'
_diffrn_radiation_type MoK\a
_diffrn_radiation_wavelength 0.71070
_diffrn_reflns_av_R_equivalents 0.0406
_diffrn_reflns_av_sigmaI/netI 0.0339
_diffrn_reflns_limit_h_max 9
_diffrn_reflns_limit_h_min -9
_diffrn_reflns_limit_k_max 26
_diffrn_reflns_limit_k_min -25
_diffrn_reflns_limit_l_max 10
_diffrn_reflns_limit_l_min -9
_diffrn_reflns_number 13276
_diffrn_reflns_theta_full 34.99
_diffrn_reflns_theta_max 34.99
_diffrn_reflns_theta_min 3.45
_exptl_absorpt_coefficient_mu 2.268
_exptl_crystal_colour colorless
_exptl_crystal_density_diffrn 1.867
_exptl_crystal_density_meas ?
_exptl_crystal_density_method 'not measured'
_exptl_crystal_description plate
_exptl_crystal_F_000 360
_exptl_crystal_size_max 0.4mm
_exptl_crystal_size_mid 0.2mm
_exptl_crystal_size_min 0.1mm
_refine_diff_density_max 0.722
_refine_diff_density_min -0.744
_refine_diff_density_rms 0.086
_refine_ls_extinction_coef 0.045(4)
_refine_ls_extinction_expression Fc^*^=kFc[1+0.001xFc^2^\l^3^/sin(2\q)]^-1/4^
_refine_ls_extinction_method SHELXL
_refine_ls_goodness_of_fit_ref 1.055
_refine_ls_hydrogen_treatment mixed
_refine_ls_matrix_type full
_refine_ls_number_parameters 120
_refine_ls_number_reflns 2670
_refine_ls_number_restraints 0
_refine_ls_restrained_S_all 1.055
_refine_ls_R_factor_all 0.0323
_refine_ls_R_factor_gt 0.0284
_refine_ls_shift/su_max 0.001
_refine_ls_shift/su_mean 0.000
_refine_ls_structure_factor_coef Fsqd
_refine_ls_weighting_details 'calc w=1/[\s^2^(Fo^2^)+(0.0327P)^2^+0.2042P] where P=(Fo^2^+2Fc^2^)/3'
_refine_ls_weighting_scheme calc
_refine_ls_wR_factor_gt 0.0715
_refine_ls_wR_factor_ref 0.0742
_reflns_number_gt 2414
_reflns_number_total 2670
_reflns_threshold_expression >2sigma(I)
_cod_data_source_file b305844a.txt
_cod_data_source_block zp2end
_cod_depositor_comments
;
The following automatic conversions were performed:

'_exptl_crystal_density_meas' value '--' was changed to '?' - the
value is perceived as not measured.

Automatic conversion script
Id: cif_fix_values 3008 2015-01-20 13:52:24Z robertas 
;
_cod_original_sg_symbol_H-M P2(1)/c
_cod_database_code 7013251

loop_
_symmetry_equiv_pos_as_xyz
'x, y, z'
'-x, y+1/2, -z+1/2'
'-x, -y, -z'
'x, -y-1/2, z-1/2'

loop_
_atom_site_label
_atom_site_type_symbol
_atom_site_fract_x
_atom_site_fract_y
_atom_site_fract_z
_atom_site_U_iso_or_equiv
_atom_site_adp_type
_atom_site_occupancy
_atom_site_symmetry_multiplicity
_atom_site_calc_flag
_atom_site_refinement_flags
_atom_site_disorder_assembly
_atom_site_disorder_group
Zn Zn 1.0000 0.0000 1.0000 0.01973(7) Uani 1 2 d S . .
P P 0.72960(5) 0.102530(17) 0.67256(4) 0.01802(8) Uani 1 1 d . . .
O1 O 0.72744(15) 0.02207(5) 0.76860(14) 0.02254(16) Uani 1 1 d . . .
O2 O 0.49416(15) 0.14125(6) 0.63897(15) 0.02729(19) Uani 1 1 d . . .
N1 N 1.10693(17) 0.11612(6) 0.93610(17) 0.02138(17) Uani 1 1 d . . .
H11N H 1.211(3) 0.1141(11) 0.851(3) 0.031(5) Uiso 1 1 d . . .
H12N H 1.166(3) 0.1388(11) 1.043(3) 0.025(4) Uiso 1 1 d . . .
C1 C 0.9106(2) 0.16232(7) 0.8469(2) 0.0237(2) Uani 1 1 d . . .
H11 H 0.966(4) 0.2045(13) 0.771(4) 0.042(5) Uiso 1 1 d . . .
H12 H 0.802(3) 0.1783(12) 0.970(3) 0.035(5) Uiso 1 1 d . . .
N2 N 0.77050(18) 0.04384(7) 1.26676(17) 0.0250(2) Uani 1 1 d . . .
H21N H 0.726(5) 0.0019(13) 1.337(5) 0.047(7) Uiso 1 1 d . . .
H22N H 0.648(4) 0.0605(13) 1.218(4) 0.046(6) Uiso 1 1 d . . .
C2 C 0.8811(2) 0.09831(7) 0.41857(18) 0.0219(2) Uani 1 1 d . . .
H21 H 0.877(4) 0.1513(13) 0.358(3) 0.041(5) Uiso 1 1 d . . .
H22 H 1.037(3) 0.0837(11) 0.441(3) 0.026(4) Uiso 1 1 d . . .
O99 O 0.3998(3) 0.20115(8) 1.2392(2) 0.0493(4) Uani 1 1 d . . .
H991 H 0.418(4) 0.1913(14) 1.356(4) 0.045(6) Uiso 1 1 d . . .
H992 H 0.433(5) 0.2434(16) 1.230(4) 0.055(7) Uiso 1 1 d . . .

loop_
_atom_site_aniso_label
_atom_site_aniso_U_11
_atom_site_aniso_U_22
_atom_site_aniso_U_33
_atom_site_aniso_U_23
_atom_site_aniso_U_13
_atom_site_aniso_U_12
Zn 0.02105(10) 0.02046(11) 0.01764(10) 0.00136(6) -0.00169(6) -0.00104(6)
P 0.01749(12) 0.02172(15) 0.01484(12) -0.00046(9) -0.00007(9) 0.00095(9)
O1 0.0227(3) 0.0231(4) 0.0217(4) 0.0017(3) -0.0033(3) -0.0041(3)
O2 0.0225(4) 0.0367(5) 0.0226(4) 0.0018(3) 0.0001(3) 0.0084(3)
N1 0.0201(4) 0.0252(4) 0.0188(4) -0.0022(3) -0.0010(3) -0.0034(3)
C1 0.0284(5) 0.0206(5) 0.0221(5) -0.0025(4) -0.0027(4) -0.0001(4)
N2 0.0214(4) 0.0339(5) 0.0197(4) -0.0052(4) 0.0010(3) -0.0023(4)
C2 0.0221(4) 0.0257(5) 0.0179(4) -0.0015(4) 0.0031(3) -0.0022(4)
O99 0.0778(10) 0.0362(6) 0.0335(6) 0.0054(5) -0.0244(6) -0.0154(6)

loop_
_atom_type_symbol
_atom_type_description
_atom_type_scat_dispersion_real
_atom_type_scat_dispersion_imag
_atom_type_scat_source
Zn Zn 0.2839 1.4301 'International Tables Vol C Tables 4.2.6.8 and 6.1.1.4'
P P 0.1023 0.0942 'International Tables Vol C Tables 4.2.6.8 and 6.1.1.4'
O O 0.0106 0.0060 'International Tables Vol C Tables 4.2.6.8 and 6.1.1.4'
N N 0.0061 0.0033 'International Tables Vol C Tables 4.2.6.8 and 6.1.1.4'
C C 0.0033 0.0016 'International Tables Vol C Tables 4.2.6.8 and 6.1.1.4'
H H 0.0000 0.0000 'International Tables Vol C Tables 4.2.6.8 and 6.1.1.4'

loop_
_geom_angle_atom_site_label_1
_geom_angle_atom_site_label_2
_geom_angle_atom_site_label_3
_geom_angle
_geom_angle_site_symmetry_1
_geom_angle_site_symmetry_3
_geom_angle_publ_flag
N1 Zn N1 180.00(2) 3_757 . ?
N1 Zn O1 84.98(4) 3_757 3_757 ?
N1 Zn O1 95.02(4) . 3_757 ?
N1 Zn O1 95.02(4) 3_757 . ?
N1 Zn O1 84.98(4) . . ?
O1 Zn O1 180.0 3_757 . ?
N1 Zn N2 90.37(4) 3_757 . ?
N1 Zn N2 89.63(4) . . ?
O1 Zn N2 88.57(4) 3_757 . ?
O1 Zn N2 91.43(4) . . ?
N1 Zn N2 89.63(4) 3_757 3_757 ?
N1 Zn N2 90.37(4) . 3_757 ?
O1 Zn N2 91.43(4) 3_757 3_757 ?
O1 Zn N2 88.57(4) . 3_757 ?
N2 Zn N2 180.0 . 3_757 ?
O2 P O1 116.81(5) . . ?
O2 P C1 109.47(6) . . ?
O1 P C1 106.50(5) . . ?
O2 P C2 108.64(5) . . ?
O1 P C2 108.59(5) . . ?
C1 P C2 106.34(6) . . ?
P O1 Zn 115.08(5) . . ?
C1 N1 Zn 111.13(7) . . ?
C1 N1 H11N 109.2(14) . . ?
Zn N1 H11N 107.4(14) . . ?
C1 N1 H12N 110.5(12) . . ?
Zn N1 H12N 113.4(13) . . ?
H11N N1 H12N 105.0(18) . . ?
N1 C1 P 110.36(8) . . ?
N1 C1 H11 111.1(14) . . ?
P C1 H11 109.0(14) . . ?
N1 C1 H12 108.4(12) . . ?
P C1 H12 105.2(12) . . ?
H11 C1 H12 112.6(18) . . ?
C2 N2 Zn 116.45(7) 1_556 . ?
C2 N2 H21N 108.7(18) 1_556 . ?
Zn N2 H21N 105.3(17) . . ?
C2 N2 H22N 112.4(17) 1_556 . ?
Zn N2 H22N 109.6(16) . . ?
H21N N2 H22N 103(2) . . ?
N2 C2 P 112.94(8) 1_554 . ?
N2 C2 H21 109.2(13) 1_554 . ?
P C2 H21 107.0(12) . . ?
N2 C2 H22 109.1(11) 1_554 . ?
P C2 H22 109.6(12) . . ?
H21 C2 H22 108.9(16) . . ?
H991 O99 H992 105(2) . . ?

loop_
_geom_bond_atom_site_label_1
_geom_bond_atom_site_label_2
_geom_bond_distance
_geom_bond_site_symmetry_2
_geom_bond_publ_flag
Zn N1 2.1315(10) 3_757 ?
Zn N1 2.1315(10) . ?
Zn O1 2.1566(9) 3_757 ?
Zn O1 2.1566(9) . ?
Zn N2 2.2644(10) . ?
Zn N2 2.2644(10) 3_757 ?
P O2 1.5123(9) . ?
P O1 1.5131(10) . ?
P C1 1.8213(12) . ?
P C2 1.8230(11) . ?
N1 C1 1.4809(16) . ?
N1 H11N 0.80(2) . ?
N1 H12N 0.846(19) . ?
C1 H11 0.93(2) . ?
C1 H12 1.03(2) . ?
N2 C2 1.4782(16) 1_556 ?
N2 H21N 0.88(2) . ?
N2 H22N 0.81(2) . ?
C2 N2 1.4782(16) 1_554 ?
C2 H21 0.99(2) . ?
C2 H22 0.931(18) . ?
O99 H991 0.76(3) . ?
O99 H992 0.75(3) . ?
